data_4102706
loop_
_publ_author_name
'Adam B. Powell'
'Christopher W. Bielawski'
'Alan H. Cowley'

_publ_section_title
;
 Design, Synthesis, and Study of Main Chain Poly(N-Heterocyclic Carbene)
 Complexes: Applications in Electrochromic Devices
;
_journal_name_full 'Journal of the American Chemical Society'
_journal_page_first 10184
_journal_page_last 10194
_journal_paper_doi 10.1021/ja104051x
_journal_volume 132
_journal_year 2010
_chemical_formula_moiety 'C39 H36 N2 S5'
_chemical_formula_sum 'C39 H36 N2 S5'
_chemical_formula_weight 693.00
_chemical_name_systematic
;
 ?
;
_space_group_IT_number 14
_symmetry_cell_setting monoclinic
_symmetry_space_group_name_Hall '-P 2ybc'
_symmetry_space_group_name_H-M 'P 1 21/c 1'
_atom_sites_solution_hydrogens geom
_atom_sites_solution_primary direct
_atom_sites_solution_secondary difmap
_audit_creation_method SHELXL-97
_cell_angle_alpha 90.00
_cell_angle_beta 107.286(6)
_cell_angle_gamma 90.00
_cell_formula_units_Z 4
_cell_length_a 14.114(3)
_cell_length_b 26.755(6)
_cell_length_c 10.005(2)
_cell_measurement_reflns_used 32617
_cell_measurement_temperature 233(2)
_cell_measurement_theta_max 25.0
_cell_measurement_theta_min 2.0
_cell_volume 3607.4(13)
_diffrn_ambient_temperature 233(2)
_diffrn_measured_fraction_theta_full 0.999
_diffrn_measured_fraction_theta_max 0.999
_diffrn_measurement_device_type 'Rigaku SCX-Mini with Mercury CCD'
_diffrn_measurement_method \w-scans
_diffrn_radiation_monochromator graphite
_diffrn_radiation_source 'fine-focus sealed tube'
_diffrn_radiation_type MoK\a
_diffrn_radiation_wavelength 0.71069
_diffrn_reflns_av_R_equivalents 0.1108
_diffrn_reflns_av_sigmaI/netI 0.0973
_diffrn_reflns_limit_h_max 16
_diffrn_reflns_limit_h_min -16
_diffrn_reflns_limit_k_max 31
_diffrn_reflns_limit_k_min -31
_diffrn_reflns_limit_l_max 11
_diffrn_reflns_limit_l_min -11
_diffrn_reflns_number 27560
_diffrn_reflns_theta_full 25.00
_diffrn_reflns_theta_max 25.00
_diffrn_reflns_theta_min 3.02
_exptl_absorpt_coefficient_mu 0.352
_exptl_absorpt_correction_T_max 0.990
_exptl_absorpt_correction_T_min 0.531
_exptl_absorpt_correction_type multi-scan
_exptl_absorpt_process_details
;
Abscor.  T. Higashi (2001).  The Rigaku Corporation.  Takyo, Japan.
;
_exptl_crystal_colour yellow
_exptl_crystal_density_diffrn 1.276
_exptl_crystal_density_method 'not measured'
_exptl_crystal_description needles
_exptl_crystal_F_000 1456
_exptl_crystal_size_max 0.46
_exptl_crystal_size_mid 0.06
_exptl_crystal_size_min 0.02
_refine_diff_density_max 0.340
_refine_diff_density_min -0.362
_refine_diff_density_rms 0.060
_refine_ls_extinction_method none
_refine_ls_goodness_of_fit_ref 1.098
_refine_ls_hydrogen_treatment constr
_refine_ls_matrix_type full
_refine_ls_number_parameters 487
_refine_ls_number_reflns 6338
_refine_ls_number_restraints 492
_refine_ls_restrained_S_all 1.153
_refine_ls_R_factor_all 0.1361
_refine_ls_R_factor_gt 0.0678
_refine_ls_shift/su_max 0.001
_refine_ls_shift/su_mean 0.000
_refine_ls_structure_factor_coef Fsqd
_refine_ls_weighting_details 'calc w=1/[\s^2^(Fo^2^)+(0.0463P)^2^+2.6047P] where P=(Fo^2^+2Fc^2^)/3'
_refine_ls_weighting_scheme calc
_refine_ls_wR_factor_gt 0.1364
_refine_ls_wR_factor_ref 0.1622
_reflns_number_gt 3596
_reflns_number_total 6338
_reflns_threshold_expression >2sigma(I)
_cod_data_source_file ja104051x_si_005.cif
_cod_data_source_block shelxl
_cod_database_code 4102706

loop_
_symmetry_equiv_pos_as_xyz
'x, y, z'
'-x, y+1/2, -z+1/2'
'-x, -y, -z'
'x, -y-1/2, z-1/2'

loop_
_atom_site_label
_atom_site_type_symbol
_atom_site_fract_x
_atom_site_fract_y
_atom_site_fract_z
_atom_site_U_iso_or_equiv
_atom_site_adp_type
_atom_site_occupancy
_atom_site_symmetry_multiplicity
_atom_site_calc_flag
_atom_site_refinement_flags
_atom_site_disorder_assembly
_atom_site_disorder_group
S1 S 0.32425(9) 0.34504(4) 0.36126(13) 0.0511(4) Uani 1 1 d . . .
S2 S 0.73530(8) 0.32350(4) 0.74774(12) 0.0448(3) Uani 1 1 d D . .
S3 S 0.98986(19) 0.28930(10) 1.1060(3) 0.0918(8) Uani 0.81 1 d PDU A 1
C28 C 0.9064(5) 0.3214(2) 0.9720(9) 0.0521(15) Uani 0.81 1 d PDU A 1
C29 C 0.9447(7) 0.3675(3) 0.9529(9) 0.089(2) Uani 0.81 1 d PDU A 1
H29A H 0.9103 0.3906 0.8849 0.107 Uiso 0.81 1 calc PR A 1
C30 C 1.0391(5) 0.3764(2) 1.0441(9) 0.084(2) Uani 0.81 1 d PDU A 1
H30A H 1.0750 0.4060 1.0437 0.101 Uiso 0.81 1 calc PR A 1
C31 C 1.0731(5) 0.3385(3) 1.1322(8) 0.085(2) Uani 0.81 1 d PDU A 1
H31A H 1.1353 0.3385 1.2008 0.102 Uiso 0.81 1 calc PR A 1
S3A S 0.9433(12) 0.3693(5) 0.9435(15) 0.090(3) Uiso 0.19 1 d PDU A 2
C28A C 0.902(2) 0.3116(10) 0.979(4) 0.066(3) Uiso 0.19 1 d PDU A 2
C29A C 0.975(3) 0.2883(9) 1.085(4) 0.069(4) Uiso 0.19 1 d PDU A 2
H29B H 0.9662 0.2564 1.1196 0.083 Uiso 0.19 1 calc PR A 2
C30A C 1.060(2) 0.3158(11) 1.135(3) 0.073(4) Uiso 0.19 1 d PDU A 2
H30B H 1.1151 0.3047 1.2075 0.088 Uiso 0.19 1 calc PR A 2
C31A C 1.0560(16) 0.3608(10) 1.071(3) 0.075(4) Uiso 0.19 1 d PDU A 2
H31B H 1.1079 0.3843 1.0926 0.090 Uiso 0.19 1 calc PR A 2
S5 S 0.6274(2) -0.00334(8) 0.6409(4) 0.0765(6) Uani 0.84 1 d PDU B 1
C36 C 0.6608(5) 0.0567(2) 0.6102(8) 0.0496(15) Uani 0.84 1 d PDU B 1
C37 C 0.7570(5) 0.0562(3) 0.6017(7) 0.068(2) Uani 0.84 1 d PDU B 1
H37A H 0.7899 0.0851 0.5858 0.082 Uiso 0.84 1 calc PR B 1
C38 C 0.8005(4) 0.0087(3) 0.6189(7) 0.088(2) Uani 0.84 1 d PDU B 1
H38A H 0.8652 0.0024 0.6154 0.105 Uiso 0.84 1 calc PR B 1
C39 C 0.7390(5) -0.0269(2) 0.6413(6) 0.081(2) Uani 0.84 1 d PDU B 1
H39A H 0.7562 -0.0609 0.6554 0.097 Uiso 0.84 1 calc PR B 1
S5A S 0.7549(12) 0.0593(6) 0.5618(16) 0.083(3) Uiso 0.16 1 d PDU B 2
C36A C 0.645(2) 0.0510(13) 0.602(5) 0.061(3) Uiso 0.16 1 d PDU B 2
C37A C 0.632(3) 0.0005(14) 0.623(5) 0.068(3) Uiso 0.16 1 d PDU B 2
H37B H 0.5763 -0.0121 0.6454 0.082 Uiso 0.16 1 calc PR B 2
C38A C 0.707(3) -0.0298(8) 0.606(4) 0.077(3) Uiso 0.16 1 d PDU B 2
H38B H 0.7083 -0.0647 0.6167 0.092 Uiso 0.16 1 calc PR B 2
C39A C 0.779(2) -0.0032(7) 0.573(3) 0.074(4) Uiso 0.16 1 d PDU B 2
H39B H 0.8361 -0.0176 0.5573 0.089 Uiso 0.16 1 calc PR B 2
S4 S 0.62623(9) 0.15826(4) 0.57331(14) 0.0492(4) Uani 1 1 d . B .
N1 N 0.4072(2) 0.25521(12) 0.4666(4) 0.0388(9) Uani 1 1 d . . .
N2 N 0.4983(2) 0.31976(11) 0.5552(4) 0.0370(9) Uani 1 1 d . . .
C1 C 0.4091(3) 0.30649(15) 0.4602(4) 0.0386(11) Uani 1 1 d . . .
C2 C 0.5513(3) 0.27721(14) 0.6203(4) 0.0356(10) Uani 1 1 d . . .
C3 C 0.4941(3) 0.23656(15) 0.5623(4) 0.0359(10) Uani 1 1 d . . .
C4 C 0.3258(3) 0.22531(15) 0.3835(5) 0.0405(11) Uani 1 1 d . . .
C5 C 0.3385(3) 0.19655(16) 0.2765(5) 0.0467(12) Uani 1 1 d . . .
H5 H 0.3993 0.1970 0.2559 0.056 Uiso 1 1 calc R . .
C6 C 0.2613(4) 0.16688(18) 0.1990(5) 0.0574(14) Uani 1 1 d . . .
H6 H 0.2706 0.1467 0.1271 0.069 Uiso 1 1 calc R . .
C7 C 0.1703(4) 0.16658(18) 0.2259(5) 0.0568(14) Uani 1 1 d . . .
C8 C 0.1594(4) 0.19666(19) 0.3326(6) 0.0599(14) Uani 1 1 d . . .
H8 H 0.0981 0.1972 0.3517 0.072 Uiso 1 1 calc R . .
C9 C 0.2359(3) 0.22593(17) 0.4120(5) 0.0527(13) Uani 1 1 d . . .
H9 H 0.2269 0.2460 0.4844 0.063 Uiso 1 1 calc R . .
C10 C 0.0844(4) 0.1341(2) 0.1394(7) 0.0832(19) Uani 1 1 d . . .
H10A H 0.1084 0.0998 0.1399 0.100 Uiso 1 1 calc R . .
H10B H 0.0324 0.1339 0.1861 0.100 Uiso 1 1 calc R . .
C11 C 0.0406(6) 0.1491(3) -0.0029(8) 0.137(3) Uani 1 1 d . . .
H11A H 0.0922 0.1484 -0.0503 0.164 Uiso 1 1 calc R . .
H11B H 0.0183 0.1838 -0.0035 0.164 Uiso 1 1 calc R . .
C12 C -0.0480(6) 0.1171(3) -0.0891(8) 0.138(3) Uani 1 1 d . . .
H12A H -0.0581 0.1238 -0.1887 0.166 Uiso 1 1 calc R . .
H12B H -0.0304 0.0818 -0.0725 0.166 Uiso 1 1 calc R . .
C13 C -0.1383(6) 0.1253(4) -0.0599(10) 0.152(4) Uani 1 1 d . . .
H13A H -0.1291 0.1197 0.0389 0.228 Uiso 1 1 calc R . .
H13B H -0.1881 0.1024 -0.1147 0.228 Uiso 1 1 calc R . .
H13C H -0.1599 0.1595 -0.0838 0.228 Uiso 1 1 calc R . .
C14 C 0.5351(3) 0.37077(15) 0.5734(5) 0.0372(11) Uani 1 1 d . . .
C15 C 0.5307(3) 0.39872(16) 0.6866(5) 0.0463(12) Uani 1 1 d . . .
H15 H 0.5013 0.3856 0.7519 0.056 Uiso 1 1 calc R . .
C16 C 0.5707(3) 0.44711(17) 0.7031(6) 0.0546(14) Uani 1 1 d . . .
H16 H 0.5692 0.4661 0.7814 0.066 Uiso 1 1 calc R . .
C17 C 0.6126(3) 0.46745(16) 0.6059(6) 0.0529(14) Uani 1 1 d . D .
C18 C 0.6142(3) 0.43828(17) 0.4923(5) 0.0532(13) Uani 1 1 d . . .
H18 H 0.6415 0.4515 0.4249 0.064 Uiso 1 1 calc R . .
C19 C 0.5762(3) 0.38994(16) 0.4755(5) 0.0443(12) Uani 1 1 d . . .
H19 H 0.5786 0.3706 0.3982 0.053 Uiso 1 1 calc R . .
C20 C 0.6568(4) 0.51943(17) 0.6243(7) 0.0758(18) Uani 1 1 d D . .
H20C H 0.6521 0.5330 0.7110 0.091 Uiso 0.50 1 d PR C 2
H20D H 0.6168 0.5398 0.5499 0.091 Uiso 0.50 1 d PR C 2
H20A H 0.6138 0.5410 0.6565 0.091 Uiso 0.50 1 d PR C 1
H20B H 0.6594 0.5316 0.5352 0.091 Uiso 0.50 1 d PR C 1
C21 C 0.7611(7) 0.5221(6) 0.7261(14) 0.110(5) Uani 0.50 1 d PDU D 1
H21A H 0.7628 0.5056 0.8141 0.132 Uiso 0.50 1 calc PR D 1
H21B H 0.7805 0.5571 0.7466 0.132 Uiso 0.50 1 calc PR D 1
C22 C 0.8355(8) 0.4956(7) 0.659(2) 0.124(5) Uani 0.50 1 d PDU D 1
H22A H 0.8264 0.4597 0.6702 0.149 Uiso 0.50 1 calc PR D 1
H22B H 0.8092 0.5021 0.5579 0.149 Uiso 0.50 1 calc PR D 1
C23 C 0.9331(9) 0.5020(8) 0.689(2) 0.153(7) Uani 0.50 1 d PDU D 1
H23A H 0.9560 0.5237 0.7697 0.229 Uiso 0.50 1 calc PR D 1
H23B H 0.9484 0.5170 0.6096 0.229 Uiso 0.50 1 calc PR D 1
H23C H 0.9661 0.4699 0.7097 0.229 Uiso 0.50 1 calc PR D 1
C21A C 0.7639(7) 0.5230(6) 0.6249(17) 0.112(5) Uani 0.50 1 d PDU D 2
H21C H 0.7847 0.5581 0.6348 0.135 Uiso 0.50 1 calc PR D 2
H21D H 0.7698 0.5108 0.5354 0.135 Uiso 0.50 1 calc PR D 2
C22A C 0.8342(7) 0.4918(6) 0.748(2) 0.110(5) Uani 0.50 1 d PDU D 2
H22C H 0.8154 0.5003 0.8316 0.132 Uiso 0.50 1 calc PR D 2
H22D H 0.8155 0.4567 0.7269 0.132 Uiso 0.50 1 calc PR D 2
C23A C 0.9351(8) 0.4929(7) 0.787(2) 0.135(6) Uani 0.50 1 d PDU D 2
H23D H 0.9588 0.4716 0.7251 0.203 Uiso 0.50 1 calc PR D 2
H23E H 0.9611 0.4810 0.8823 0.203 Uiso 0.50 1 calc PR D 2
H23F H 0.9573 0.5269 0.7810 0.203 Uiso 0.50 1 calc PR D 2
C24 C 0.6428(3) 0.27920(14) 0.7352(4) 0.0377(11) Uani 1 1 d D . .
C25 C 0.6712(3) 0.24690(14) 0.8460(4) 0.0465(12) Uani 1 1 d D . .
H25 H 0.6314 0.2202 0.8584 0.056 Uiso 1 1 calc R . .
C26 C 0.7649(3) 0.25714(16) 0.9394(4) 0.0542(13) Uani 1 1 d D A .
H26 H 0.7940 0.2384 1.0207 0.065 Uiso 1 1 calc R . .
C27 C 0.8091(3) 0.29733(15) 0.8992(4) 0.0430(12) Uani 1 1 d D . .
C32 C 0.5139(3) 0.18302(15) 0.5817(4) 0.0378(11) Uani 1 1 d . . .
C33 C 0.4534(3) 0.14575(16) 0.6002(5) 0.0462(12) Uani 1 1 d . . .
H33 H 0.3890 0.1515 0.6060 0.055 Uiso 1 1 calc R . .
C34 C 0.4959(4) 0.09803(16) 0.6100(5) 0.0504(13) Uani 1 1 d . B .
H34 H 0.4626 0.0688 0.6228 0.060 Uiso 1 1 calc R . .
C35 C 0.5906(4) 0.09786(15) 0.5991(5) 0.0432(12) Uani 1 1 d . . .

loop_
_atom_site_aniso_label
_atom_site_aniso_U_11
_atom_site_aniso_U_22
_atom_site_aniso_U_33
_atom_site_aniso_U_23
_atom_site_aniso_U_13
_atom_site_aniso_U_12
S1 0.0337(7) 0.0474(7) 0.0622(9) 0.0097(6) -0.0010(6) -0.0001(5)
S2 0.0320(7) 0.0443(7) 0.0503(7) 0.0035(5) 0.0003(6) -0.0057(5)
S3 0.0512(14) 0.1190(17) 0.0762(15) 0.0054(12) -0.0256(11) 0.0091(12)
C28 0.040(3) 0.053(3) 0.057(3) -0.011(3) 0.004(3) 0.003(3)
C29 0.061(4) 0.098(4) 0.096(4) -0.020(3) 0.002(3) -0.005(3)
C30 0.056(4) 0.092(4) 0.092(4) -0.023(3) 0.003(3) -0.017(3)
C31 0.057(4) 0.098(4) 0.084(4) -0.018(4) -0.004(3) -0.016(3)
S5 0.0930(14) 0.0383(9) 0.0994(17) 0.0056(9) 0.0306(11) 0.0060(9)
C36 0.055(3) 0.042(3) 0.051(3) -0.006(2) 0.014(3) 0.004(2)
C37 0.068(3) 0.059(3) 0.079(4) 0.005(3) 0.024(3) 0.011(3)
C38 0.076(4) 0.080(4) 0.101(4) -0.007(3) 0.017(3) 0.026(3)
C39 0.082(4) 0.058(3) 0.088(4) -0.002(3) 0.003(3) 0.023(3)
S4 0.0387(7) 0.0361(7) 0.0722(9) 0.0020(6) 0.0153(7) -0.0003(5)
N1 0.029(2) 0.035(2) 0.046(2) 0.0017(16) 0.0020(18) -0.0021(15)
N2 0.030(2) 0.031(2) 0.044(2) 0.0011(16) 0.0017(18) -0.0050(15)
C1 0.027(3) 0.040(3) 0.045(3) -0.002(2) 0.004(2) -0.0024(18)
C2 0.034(3) 0.030(2) 0.042(3) 0.0010(19) 0.009(2) -0.0015(19)
C3 0.031(3) 0.037(3) 0.038(3) 0.0013(19) 0.006(2) -0.0035(19)
C4 0.033(3) 0.038(3) 0.043(3) 0.001(2) 0.000(2) -0.007(2)
C5 0.038(3) 0.049(3) 0.052(3) -0.006(2) 0.013(2) -0.009(2)
C6 0.069(4) 0.051(3) 0.050(3) -0.012(2) 0.015(3) -0.014(3)
C7 0.051(4) 0.054(3) 0.056(4) 0.004(3) 0.001(3) -0.020(2)
C8 0.040(3) 0.069(4) 0.070(4) -0.004(3) 0.014(3) -0.015(3)
C9 0.036(3) 0.057(3) 0.064(3) -0.014(2) 0.013(3) -0.013(2)
C10 0.071(4) 0.072(4) 0.092(5) -0.009(3) 0.001(4) -0.037(3)
C11 0.121(7) 0.158(8) 0.092(6) -0.005(5) -0.026(5) -0.072(6)
C12 0.084(6) 0.200(9) 0.107(6) -0.055(6) -0.008(5) -0.057(6)
C13 0.074(6) 0.196(9) 0.188(9) -0.078(7) 0.039(6) -0.016(6)
C14 0.026(2) 0.034(2) 0.044(3) 0.001(2) -0.001(2) 0.0018(18)
C15 0.041(3) 0.044(3) 0.054(3) -0.005(2) 0.014(2) 0.000(2)
C16 0.048(3) 0.047(3) 0.064(4) -0.017(3) 0.008(3) 0.004(2)
C17 0.040(3) 0.031(3) 0.075(4) 0.000(3) -0.003(3) 0.002(2)
C18 0.047(3) 0.050(3) 0.059(3) 0.011(3) 0.009(3) -0.012(2)
C19 0.042(3) 0.041(3) 0.048(3) 0.003(2) 0.011(2) -0.004(2)
C20 0.047(3) 0.037(3) 0.129(5) -0.001(3) 0.005(3) -0.005(2)
C21 0.064(6) 0.047(5) 0.171(14) 0.015(8) -0.038(7) -0.009(4)
C22 0.065(6) 0.074(6) 0.187(14) 0.002(9) -0.035(7) -0.001(5)
C23 0.105(9) 0.118(10) 0.217(17) 0.013(12) 0.019(11) -0.024(8)
C21A 0.063(6) 0.052(5) 0.180(14) 0.009(9) -0.029(7) -0.010(4)
C22A 0.054(5) 0.065(5) 0.172(13) 0.018(8) -0.026(7) -0.013(4)
C23A 0.094(9) 0.099(9) 0.182(16) 0.030(11) -0.006(10) -0.022(7)
C24 0.030(3) 0.030(2) 0.049(3) -0.003(2) 0.005(2) -0.0002(18)
C25 0.053(3) 0.031(3) 0.050(3) 0.003(2) 0.008(3) -0.003(2)
C26 0.056(3) 0.049(3) 0.044(3) 0.005(2) -0.006(3) 0.010(2)
C27 0.032(3) 0.041(3) 0.048(3) -0.006(2) 0.000(2) 0.007(2)
C32 0.032(3) 0.036(3) 0.041(3) -0.0003(19) 0.005(2) -0.0023(19)
C33 0.036(3) 0.039(3) 0.062(3) 0.001(2) 0.012(2) -0.003(2)
C34 0.052(3) 0.036(3) 0.062(3) 0.004(2) 0.015(3) -0.013(2)
C35 0.048(3) 0.035(3) 0.041(3) -0.0048(19) 0.003(2) -0.004(2)

loop_
_atom_type_symbol
_atom_type_description
_atom_type_scat_dispersion_real
_atom_type_scat_dispersion_imag
_atom_type_scat_source
C C 0.0033 0.0016 'International Tables Vol C Tables 4.2.6.8 and 6.1.1.4'
H H 0.0000 0.0000 'International Tables Vol C Tables 4.2.6.8 and 6.1.1.4'
N N 0.0061 0.0033 'International Tables Vol C Tables 4.2.6.8 and 6.1.1.4'
S S 0.1246 0.1234 'International Tables Vol C Tables 4.2.6.8 and 6.1.1.4'

loop_
_geom_angle_atom_site_label_1
_geom_angle_atom_site_label_2
_geom_angle_atom_site_label_3
_geom_angle
C27 S2 C24 91.79(19)
C28 S3 C31 90.9(3)
C29 C28 C27 131.0(6)
C29 C28 S3 110.3(4)
C27 C28 S3 118.7(4)
C28 C29 C30 113.5(5)
C28 C29 H29A 123.2
C30 C29 H29A 123.2
C31 C30 C29 112.8(5)
C31 C30 H30A 123.6
C29 C30 H30A 123.6
C30 C31 S3 112.5(4)
C30 C31 H31A 123.7
S3 C31 H31A 123.7
C28A S3A C31A 91.5(4)
C27 C28A C29A 133.1(17)
C27 C28A S3A 117.1(16)
C29A C28A S3A 109.8(5)
C30A C29A C28A 114.2(6)
C30A C29A H29B 122.9
C28A C29A H29B 122.9
C31A C30A C29A 113.2(6)
C31A C30A H30B 123.4
C29A C30A H30B 123.4
C30A C31A S3A 111.3(5)
C30A C31A H31B 124.4
S3A C31A H31B 124.4
C39 S5 C36 92.5(3)
C37 C36 C35 131.0(5)
C37 C36 S5 109.1(4)
C35 C36 S5 119.9(4)
C36 C37 C38 113.7(4)
C36 C37 H37A 123.1
C38 C37 H37A 123.1
C39 C38 C37 112.4(4)
C39 C38 H38A 123.8
C37 C38 H38A 123.8
C38 C39 S5 112.3(4)
C38 C39 H39A 123.9
S5 C39 H39A 123.9
C39A S5A C36A 92.2(4)
C37A C36A C35 137.8(19)
C37A C36A S5A 109.4(5)
C35 C36A S5A 112.7(18)
C38A C37A C36A 114.1(5)
C38A C37A H37B 123.0
C36A C37A H37B 123.0
C39A C38A C37A 112.4(5)
C39A C38A H38B 123.8
C37A C38A H38B 123.8
C38A C39A S5A 111.9(5)
C38A C39A H39B 124.0
S5A C39A H39B 124.0
C35 S4 C32 92.2(2)
C1 N1 C3 111.2(3)
C1 N1 C4 123.4(3)
C3 N1 C4 125.5(3)
C1 N2 C2 111.1(3)
C1 N2 C14 123.2(3)
C2 N2 C14 125.4(3)
N1 C1 N2 104.6(3)
N1 C1 S1 128.7(3)
N2 C1 S1 126.7(3)
C3 C2 N2 106.2(3)
C3 C2 C24 129.4(4)
N2 C2 C24 124.1(3)
C2 C3 N1 106.9(3)
C2 C3 C32 130.9(4)
N1 C3 C32 122.2(3)
C5 C4 C9 120.6(4)
C5 C4 N1 119.6(4)
C9 C4 N1 119.9(4)
C4 C5 C6 119.6(4)
C4 C5 H5 120.2
C6 C5 H5 120.2
C5 C6 C7 121.0(5)
C5 C6 H6 119.5
C7 C6 H6 119.5
C8 C7 C6 117.9(4)
C8 C7 C10 121.0(5)
C6 C7 C10 121.1(5)
C9 C8 C7 121.9(5)
C9 C8 H8 119.0
C7 C8 H8 119.0
C8 C9 C4 119.0(5)
C8 C9 H9 120.5
C4 C9 H9 120.5
C11 C10 C7 116.0(5)
C11 C10 H10A 108.3
C7 C10 H10A 108.3
C11 C10 H10B 108.3
C7 C10 H10B 108.3
H10A C10 H10B 107.4
C10 C11 C12 116.0(6)
C10 C11 H11A 108.3
C12 C11 H11A 108.3
C10 C11 H11B 108.3
C12 C11 H11B 108.3
H11A C11 H11B 107.4
C13 C12 C11 115.5(8)
C13 C12 H12A 108.4
C11 C12 H12A 108.4
C13 C12 H12B 108.4
C11 C12 H12B 108.4
H12A C12 H12B 107.5
C12 C13 H13A 109.5
C12 C13 H13B 109.5
H13A C13 H13B 109.5
C12 C13 H13C 109.5
H13A C13 H13C 109.5
H13B C13 H13C 109.5
C15 C14 C19 121.0(4)
C15 C14 N2 120.9(4)
C19 C14 N2 118.1(4)
C14 C15 C16 119.0(5)
C14 C15 H15 120.5
C16 C15 H15 120.5
C17 C16 C15 121.3(5)
C17 C16 H16 119.4
C15 C16 H16 119.4
C18 C17 C16 117.9(4)
C18 C17 C20 120.8(5)
C16 C17 C20 121.3(5)
C17 C18 C19 121.6(5)
C17 C18 H18 119.2
C19 C18 H18 119.2
C14 C19 C18 119.3(4)
C14 C19 H19 120.4
C18 C19 H19 120.4
C17 C20 C21A 115.7(7)
C17 C20 C21 114.0(7)
C17 C20 H20C 108.7
C21A C20 H20C 108.0
C17 C20 H20D 107.5
C21A C20 H20D 108.9
H20C C20 H20D 107.6
C17 C20 H20A 108.4
C21 C20 H20A 109.2
C17 C20 H20B 109.0
C21 C20 H20B 108.0
H20A C20 H20B 108.0
C20 C21 C22 109.1(9)
C20 C21 H21A 109.9
C22 C21 H21A 109.9
C20 C21 H21B 109.9
C22 C21 H21B 109.9
H21A C21 H21B 108.3
C23 C22 C21 128.3(12)
C23 C22 H22A 105.2
C21 C22 H22A 105.2
C23 C22 H22B 105.2
C21 C22 H22B 105.2
H22A C22 H22B 105.9
C20 C21A C22A 111.6(9)
C20 C21A H21C 109.3
C22A C21A H21C 109.3
H20B C21A H21C 97.3
C20 C21A H21D 109.3
C22A C21A H21D 109.3
H21C C21A H21D 108.0
C23A C22A C21A 125.2(11)
C23A C22A H22C 106.0
C21A C22A H22C 106.0
C23A C22A H22D 106.0
C21A C22A H22D 106.0
H22C C22A H22D 106.3
C22A C23A H23D 109.5
C22A C23A H23E 109.5
H23D C23A H23E 109.5
C22A C23A H23F 109.5
H23D C23A H23F 109.5
H23E C23A H23F 109.5
C25 C24 C2 126.6(4)
C25 C24 S2 109.8(3)
C2 C24 S2 123.6(3)
C24 C25 C26 114.1(3)
C24 C25 H25 123.0
C26 C25 H25 123.0
C27 C26 C25 112.4(3)
C27 C26 H26 123.8
C25 C26 H26 123.8
C26 C27 C28A 119.3(10)
C26 C27 C28 129.1(4)
C26 C27 S2 111.9(3)
C28A C27 S2 128.8(10)
C28 C27 S2 118.9(4)
C33 C32 C3 129.3(4)
C33 C32 S4 110.2(3)
C3 C32 S4 120.5(3)
C32 C33 C34 113.8(4)
C32 C33 H33 123.1
C34 C33 H33 123.1
C35 C34 C33 113.8(4)
C35 C34 H34 123.1
C33 C34 H34 123.1
C34 C35 C36 130.5(4)
C34 C35 C36A 121.2(10)
C34 C35 S4 110.0(3)
C36 C35 S4 119.5(4)
C36A C35 S4 128.7(10)

loop_
_geom_bond_atom_site_label_1
_geom_bond_atom_site_label_2
_geom_bond_distance
S1 C1 1.665(4)
S2 C27 1.712(4)
S2 C24 1.740(4)
S3 C28 1.728(5)
S3 C31 1.731(6)
C28 C29 1.382(7)
C28 C27 1.496(7)
C29 C30 1.394(8)
C29 H29A 0.9400
C30 C31 1.336(9)
C30 H30A 0.9400
C31 H31A 0.9400
S3A C28A 1.725(8)
S3A C31A 1.733(8)
C28A C27 1.37(2)
C28A C29A 1.388(8)
C29A C30A 1.371(9)
C29A H29B 0.9400
C30A C31A 1.360(14)
C30A H30B 0.9400
C31A H31B 0.9400
S5 C39 1.696(6)
S5 C36 1.727(5)
C36 C37 1.384(6)
C36 C35 1.465(7)
C37 C38 1.399(6)
C37 H37A 0.9400
C38 C39 1.352(7)
C38 H38A 0.9400
C39 H39A 0.9400
S5A C39A 1.705(9)
S5A C36A 1.727(8)
C36A C37A 1.387(8)
C36A C35 1.47(3)
C37A C38A 1.385(8)
C37A H37B 0.9400
C38A C39A 1.366(9)
C38A H38B 0.9400
C39A H39B 0.9400
S4 C35 1.735(4)
S4 C32 1.743(4)
N1 C1 1.374(5)
N1 C3 1.405(5)
N1 C4 1.443(5)
N2 C1 1.379(5)
N2 C2 1.411(5)
N2 C14 1.452(5)
C2 C3 1.376(5)
C2 C24 1.453(5)
C3 C32 1.461(6)
C4 C5 1.373(6)
C4 C9 1.381(6)
C5 C6 1.384(6)
C5 H5 0.9400
C6 C7 1.389(7)
C6 H6 0.9400
C7 C8 1.382(7)
C7 C10 1.533(6)
C8 C9 1.378(6)
C8 H8 0.9400
C9 H9 0.9400
C10 C11 1.430(8)
C10 H10A 0.9800
C10 H10B 0.9800
C11 C12 1.548(8)
C11 H11A 0.9800
C11 H11B 0.9800
C12 C13 1.406(9)
C12 H12A 0.9800
C12 H12B 0.9800
C13 H13A 0.9700
C13 H13B 0.9700
C13 H13C 0.9700
C14 C15 1.373(6)
C14 C19 1.378(6)
C15 C16 1.402(6)
C15 H15 0.9400
C16 C17 1.391(7)
C16 H16 0.9400
C17 C18 1.384(7)
C17 C20 1.513(6)
C18 C19 1.391(6)
C18 H18 0.9400
C19 H19 0.9400
C20 C21A 1.513(10)
C20 C21 1.523(9)
C20 H20C 0.9601
C20 H20D 0.9600
C20 H20A 0.9600
C20 H20B 0.9599
C21 C22 1.577(14)
C21 H21A 0.9800
C21 H21B 0.9800
C22 C23 1.330(11)
C22 H22A 0.9800
C22 H22B 0.9800
C23 H23A 0.9700
C23 H23B 0.9700
C23 H23C 0.9700
C21A C22A 1.571(13)
C21A H21C 0.9800
C21A H21D 0.9800
C22A C23A 1.360(11)
C22A H22C 0.9800
C22A H22D 0.9800
C23A H23D 0.9700
C23A H23E 0.9700
C23A H23F 0.9700
C24 C25 1.368(5)
C25 C26 1.401(5)
C25 H25 0.9400
C26 C27 1.363(5)
C26 H26 0.9400
C32 C33 1.361(6)
C33 C34 1.402(6)
C33 H33 0.9400
C34 C35 1.372(6)
C34 H34 0.9400

loop_
_geom_torsion_atom_site_label_1
_geom_torsion_atom_site_label_2
_geom_torsion_atom_site_label_3
_geom_torsion_atom_site_label_4
_geom_torsion
C31 S3 C28 C29 0.08(15)
C31 S3 C28 C27 -179.3(8)
C27 C28 C29 C30 179.4(10)
S3 C28 C29 C30 0.1(2)
C28 C29 C30 C31 -0.3(4)
C29 C30 C31 S3 0.4(5)
C28 S3 C31 C30 -0.3(3)
C31A S3A C28A C27 -179(4)
C31A S3A C28A C29A -0.02(16)
C27 C28A C29A C30A 178(5)
S3A C28A C29A C30A 0.0(2)
C28A C29A C30A C31A 0.0(5)
C29A C30A C31A S3A 0.0(5)
C28A S3A C31A C30A 0.0(4)
C39 S5 C36 C37 -0.14(15)
C39 S5 C36 C35 -179.4(6)
C35 C36 C37 C38 179.5(7)
S5 C36 C37 C38 0.3(2)
C36 C37 C38 C39 -0.4(4)
C37 C38 C39 S5 0.3(4)
C36 S5 C39 C38 -0.1(3)
C39A S5A C36A C37A 0.05(16)
C39A S5A C36A C35 -177(3)
C35 C36A C37A C38A 176(5)
S5A C36A C37A C38A 0.0(2)
C36A C37A C38A C39A -0.1(4)
C37A C38A C39A S5A 0.2(5)
C36A S5A C39A C38A -0.1(4)
C3 N1 C1 N2 -0.8(5)
C4 N1 C1 N2 179.7(4)
C3 N1 C1 S1 179.1(3)
C4 N1 C1 S1 -0.4(6)
C2 N2 C1 N1 -0.2(5)
C14 N2 C1 N1 174.3(4)
C2 N2 C1 S1 179.9(3)
C14 N2 C1 S1 -5.6(6)
C1 N2 C2 C3 1.1(5)
C14 N2 C2 C3 -173.3(4)
C1 N2 C2 C24 -173.4(4)
C14 N2 C2 C24 12.3(6)
N2 C2 C3 N1 -1.5(5)
C24 C2 C3 N1 172.5(4)
N2 C2 C3 C32 175.3(4)
C24 C2 C3 C32 -10.7(8)
C1 N1 C3 C2 1.5(5)
C4 N1 C3 C2 -179.0(4)
C1 N1 C3 C32 -175.6(4)
C4 N1 C3 C32 3.8(6)
C1 N1 C4 C5 109.5(5)
C3 N1 C4 C5 -69.9(6)
C1 N1 C4 C9 -70.3(6)
C3 N1 C4 C9 110.3(5)
C9 C4 C5 C6 -1.8(7)
N1 C4 C5 C6 178.4(4)
C4 C5 C6 C7 1.4(7)
C5 C6 C7 C8 -0.2(7)
C5 C6 C7 C10 179.4(5)
C6 C7 C8 C9 -0.6(8)
C10 C7 C8 C9 179.7(5)
C7 C8 C9 C4 0.3(8)
C5 C4 C9 C8 1.0(7)
N1 C4 C9 C8 -179.2(4)
C8 C7 C10 C11 110.2(7)
C6 C7 C10 C11 -69.4(8)
C7 C10 C11 C12 -178.4(7)
C10 C11 C12 C13 75.5(11)
C1 N2 C14 C15 103.8(5)
C2 N2 C14 C15 -82.5(5)
C1 N2 C14 C19 -77.5(5)
C2 N2 C14 C19 96.3(5)
C19 C14 C15 C16 -1.3(6)
N2 C14 C15 C16 177.4(4)
C14 C15 C16 C17 1.3(7)
C15 C16 C17 C18 -0.4(7)
C15 C16 C17 C20 -179.3(4)
C16 C17 C18 C19 -0.7(7)
C20 C17 C18 C19 178.3(4)
C15 C14 C19 C18 0.3(6)
N2 C14 C19 C18 -178.5(4)
C17 C18 C19 C14 0.7(7)
C18 C17 C20 C21A -55.1(9)
C16 C17 C20 C21A 123.8(8)
C18 C17 C20 C21 -98.7(8)
C16 C17 C20 C21 80.2(8)
C17 C20 C21 C22 69.9(15)
C21A C20 C21 C22 -32.0(10)
C20 C21 C22 C23 157.7(18)
C17 C20 C21A C22A -60.6(18)
C21 C20 C21A C22A 36.6(11)
C20 C21A C22A C23A -170.7(17)
C3 C2 C24 C25 -29.2(7)
N2 C2 C24 C25 143.9(4)
C3 C2 C24 S2 148.9(4)
N2 C2 C24 S2 -38.0(6)
C27 S2 C24 C25 0.4(4)
C27 S2 C24 C2 -177.9(4)
C2 C24 C25 C26 178.3(4)
S2 C24 C25 C26 0.0(5)
C24 C25 C26 C27 -0.6(6)
C25 C26 C27 C28A -179(2)
C25 C26 C27 C28 177.4(6)
C25 C26 C27 S2 0.9(5)
C29A C28A C27 C26 14(4)
S3A C28A C27 C26 -167.3(16)
C29A C28A C27 C28 178(16)
S3A C28A C27 C28 -3(11)
C29A C28A C27 S2 -165.4(15)
S3A C28A C27 S2 13(4)
C29 C28 C27 C26 -164.1(5)
S3 C28 C27 C26 15.1(10)
C29 C28 C27 C28A 178(14)
S3 C28 C27 C28A -3(13)
C29 C28 C27 S2 12.1(8)
S3 C28 C27 S2 -168.7(4)
C24 S2 C27 C26 -0.8(4)
C24 S2 C27 C28A 179(3)
C24 S2 C27 C28 -177.6(5)
C2 C3 C32 C33 135.9(5)
N1 C3 C32 C33 -47.7(7)
C2 C3 C32 S4 -47.8(6)
N1 C3 C32 S4 128.6(4)
C35 S4 C32 C33 -1.3(4)
C35 S4 C32 C3 -178.2(4)
C3 C32 C33 C34 177.6(4)
S4 C32 C33 C34 0.9(5)
C32 C33 C34 C35 0.1(6)
C33 C34 C35 C36 176.9(5)
C33 C34 C35 C36A -178(2)
C33 C34 C35 S4 -1.0(5)
C37 C36 C35 C34 -178.8(4)
S5 C36 C35 C34 0.4(8)
C37 C36 C35 C36A 155(11)
S5 C36 C35 C36A -26(11)
C37 C36 C35 S4 -1.0(7)
S5 C36 C35 S4 178.1(3)
C37A C36A C35 C34 -5(4)
S5A C36A C35 C34 171.3(14)
C37A C36A C35 C36 152(13)
S5A C36A C35 C36 -32(9)
C37A C36A C35 S4 178.8(16)
S5A C36A C35 S4 -5(4)
C32 S4 C35 C34 1.3(4)
C32 S4 C35 C36 -176.9(4)
C32 S4 C35 C36A 178(2)
